data_7234866
loop_
_publ_author_name
'Toshiki Higashino'
'Masaki Dogishi'
'Tomofumi Kadoya'
'Ryonosuke Sato'
'Tadashi Kawamoto'
'Takehiko Mori'

_publ_section_title
;
 Air-stable n-channel organic field-effect transistors based on
 charge-transfer complexes including dimethoxybenzothienobenzothiophene
 and tetracyanoquinodimethane derivatives
;
_journal_name_full 'Journal of Materials Chemistry C'
_journal_page_first 5981
_journal_page_last 5987
_journal_paper_doi 10.1039/C6TC01532H
_journal_volume 4
_journal_year 2016
_chemical_formula_moiety 'C16 H12 O2 S2'
_chemical_formula_sum 'C16 H12 O2 S2'
_chemical_formula_weight 300.39
_chemical_name_systematic DMeO-BTBT
_space_group_IT_number 14
_space_group_name_Hall '-P 2ybc'
_space_group_name_H-M_alt 'P 1 21/c 1'
_symmetry_cell_setting monoclinic
_symmetry_Int_Tables_number 14
_symmetry_space_group_name_Hall '-P 2ybc'
_symmetry_space_group_name_H-M 'P 1 21/c 1'
_atom_sites_solution_hydrogens geom
_atom_sites_solution_primary direct
_atom_sites_solution_secondary difmap
_cell_angle_alpha 90.0000
_cell_angle_beta 95.42(3)
_cell_angle_gamma 90.0000
_cell_formula_units_Z 2
_cell_length_a 8.286(3)
_cell_length_b 10.555(4)
_cell_length_c 7.814(4)
_cell_measurement_reflns_used 25
_cell_measurement_temperature 298
_cell_measurement_theta_max 17.38
_cell_measurement_theta_min 15.48
_cell_volume 680.3(5)
_computing_cell_refinement WinAFC
_computing_data_collection WinAFC
_computing_data_reduction WinAFC
_computing_molecular_graphics 'CrystalStructure 4.0'
_computing_publication_material 'CrystalStructure 4.0 (Rigaku, 2010)'
_computing_structure_refinement 'SHELXL97 (Sheldrick, 2008)'
_computing_structure_solution 'Il Milione (Burla, et al., 2007)'
_diffrn_ambient_temperature 298
_diffrn_measured_fraction_theta_full 0.999
_diffrn_measured_fraction_theta_max 0.999
_diffrn_measurement_device_type 'Rigaku AFC7R'
_diffrn_measurement_method \w-2\q
_diffrn_radiation_type 'Mo K\a'
_diffrn_radiation_wavelength 0.71069
_diffrn_reflns_av_R_equivalents 0.0191
_diffrn_reflns_limit_h_max 11
_diffrn_reflns_limit_h_min -6
_diffrn_reflns_limit_k_max 14
_diffrn_reflns_limit_k_min 0
_diffrn_reflns_limit_l_max 10
_diffrn_reflns_limit_l_min -10
_diffrn_reflns_number 2339
_diffrn_reflns_theta_full 30.02
_diffrn_reflns_theta_max 30.01
_diffrn_standards_decay_% 0.225
_diffrn_standards_interval_count 150
_diffrn_standards_number 3
_exptl_absorpt_coefficient_mu 0.388
_exptl_absorpt_correction_T_max 0.925
_exptl_absorpt_correction_T_min 0.865
_exptl_absorpt_correction_type psi-scan
_exptl_absorpt_process_details '(North, Phillips & Mathews, 1968)'
_exptl_crystal_colour yellow
_exptl_crystal_density_diffrn 1.466
_exptl_crystal_density_method 'not measured'
_exptl_crystal_description prismatic
_exptl_crystal_F_000 312.00
_exptl_crystal_size_max 0.42
_exptl_crystal_size_mid 0.35
_exptl_crystal_size_min 0.14
_refine_diff_density_max 0.210
_refine_diff_density_min -0.240
_refine_ls_extinction_method none
_refine_ls_goodness_of_fit_ref 1.018
_refine_ls_hydrogen_treatment refxyz
_refine_ls_number_parameters 115
_refine_ls_number_reflns 1985
_refine_ls_number_restraints 0
_refine_ls_R_factor_gt 0.0327
_refine_ls_shift/su_max 0.000
_refine_ls_structure_factor_coef Fsqd
_refine_ls_weighting_details 'w = 1/[\s^2^(Fo^2^)+(0.0518P)^2^+0.0926P] where P=(Fo^2^+2Fc^2^)/3'
_refine_ls_weighting_scheme calc
_refine_ls_wR_factor_ref 0.0947
_reflns_number_gt 1583
_reflns_number_total 1985
_reflns_threshold_expression F^2^>2.0\s(F^2^)
_cod_data_source_file J-Mater-Chem-C-2016-4-5981.cif
_cod_data_source_block DMeOBTBT
_cod_original_cell_volume 680.3(4)
_cod_database_code 7234866

loop_
_symmetry_equiv_pos_site_id
_symmetry_equiv_pos_as_xyz
1 +X,+Y,+Z
2 -X,1/2+Y,1/2-Z
3 -X,-Y,-Z
4 +X,1/2-Y,1/2+Z

loop_
_atom_site_label
_atom_site_type_symbol
_atom_site_fract_x
_atom_site_fract_y
_atom_site_fract_z
_atom_site_U_iso_or_equiv
_atom_site_adp_type
_atom_site_occupancy
_atom_site_symmetry_multiplicity
_atom_site_calc_flag
_atom_site_refinement_flags
_atom_site_disorder_assembly
_atom_site_disorder_group
S1 S 0.18997(4) -0.11039(3) 0.42304(5) 0.04372(13) Uani 1.0 4 d . . .
O1 O 0.33817(16) 0.43133(10) 0.36804(18) 0.0591(4) Uani 1.0 4 d . . .
C1 C 0.24581(15) 0.04848(13) 0.40190(18) 0.0374(3) Uani 1.0 4 d . . .
C2 C 0.39011(17) 0.09277(14) 0.3443(2) 0.0444(3) Uani 1.0 4 d . . .
C3 C 0.41395(18) 0.22117(15) 0.3357(2) 0.0466(4) Uani 1.0 4 d . . .
C4 C 0.29676(17) 0.30702(13) 0.38297(18) 0.0420(3) Uani 1.0 4 d . . .
C5 C 0.15310(17) 0.26484(13) 0.43936(18) 0.0396(3) Uani 1.0 4 d . . .
C6 C 0.12741(15) 0.13364(12) 0.44928(16) 0.0349(3) Uani 1.0 4 d . . .
C7 C -0.00778(15) 0.06470(12) 0.50409(17) 0.0363(3) Uani 1.0 4 d . . .
C8 C 0.2292(3) 0.52478(16) 0.4180(3) 0.0587(5) Uani 1.0 4 d . . .
H8A H 0.209(3) 0.5178(19) 0.538(3) 0.067(6) Uiso 1.0 4 d . . .
H8B H 0.125(4) 0.522(3) 0.350(4) 0.078(7) Uiso 1.0 4 d . . .
H8C H 0.280(3) 0.598(3) 0.401(3) 0.075(7) Uiso 1.0 4 d . . .
H2 H 0.467(3) 0.0326(18) 0.313(3) 0.053(5) Uiso 1.0 4 d . . .
H5 H 0.074(3) 0.3274(18) 0.476(3) 0.048(5) Uiso 1.0 4 d . . .
H3 H 0.514(3) 0.2542(18) 0.294(3) 0.067(6) Uiso 1.0 4 d . . .

loop_
_atom_site_aniso_label
_atom_site_aniso_U_11
_atom_site_aniso_U_22
_atom_site_aniso_U_33
_atom_site_aniso_U_12
_atom_site_aniso_U_13
_atom_site_aniso_U_23
S1 0.03531(18) 0.03505(18) 0.0631(3) 0.00365(12) 0.01663(14) -0.00097(14)
O1 0.0633(7) 0.0402(6) 0.0779(8) -0.0124(5) 0.0281(6) 0.0004(6)
C1 0.0325(6) 0.0363(6) 0.0443(7) 0.0009(5) 0.0079(5) 0.0002(5)
C2 0.0337(7) 0.0471(8) 0.0544(8) 0.0013(6) 0.0140(6) -0.0017(6)
C3 0.0379(7) 0.0498(8) 0.0541(8) -0.0059(6) 0.0151(6) 0.0012(7)
C4 0.0436(7) 0.0390(7) 0.0444(7) -0.0066(6) 0.0091(6) 0.0011(6)
C5 0.0382(7) 0.0370(7) 0.0446(7) 0.0001(5) 0.0093(5) -0.0001(5)
C6 0.0303(6) 0.0359(6) 0.0391(6) -0.0001(5) 0.0065(5) 0.0006(5)
C7 0.0300(5) 0.0354(6) 0.0443(7) 0.0009(5) 0.0075(5) 0.0004(5)
C8 0.0756(12) 0.0380(8) 0.0644(11) -0.0037(8) 0.0165(10) 0.0013(7)

loop_
_atom_type_symbol
_atom_type_description
_atom_type_scat_dispersion_real
_atom_type_scat_dispersion_imag
_atom_type_scat_source
C C 0.0033 0.0016
;
International Tables for Crystallography
(1992, Vol. C, Tables 4.2.6.8 and 6.1.1.4)
;
H H 0.0000 0.0000
;
International Tables for Crystallography
(1992, Vol. C, Table 6.1.1.4)
;
O O 0.0106 0.0060
;
International Tables for Crystallography
(1992, Vol. C, Tables 4.2.6.8 and 6.1.1.4)
;
S S 0.1246 0.1234
;
International Tables for Crystallography
(1992, Vol. C, Tables 4.2.6.8 and 6.1.1.4)
;

loop_
_geom_angle_atom_site_label_1
_geom_angle_atom_site_label_2
_geom_angle_atom_site_label_3
_geom_angle
_geom_angle_publ_flag
_geom_angle_site_symmetry_1
_geom_angle_site_symmetry_2
_geom_angle_site_symmetry_3
C1 S1 C7 90.61(7) yes . . 3_556
C4 O1 C8 118.31(15) yes . . .
S1 C1 C2 126.33(11) yes . . .
S1 C1 C6 112.97(10) yes . . .
C2 C1 C6 120.70(13) yes . . .
C1 C2 C3 118.54(14) yes . . .
C2 C3 C4 121.24(15) yes . . .
O1 C4 C3 114.39(14) yes . . .
O1 C4 C5 124.65(14) yes . . .
C3 C4 C5 120.96(14) yes . . .
C4 C5 C6 118.36(13) yes . . .
C1 C6 C5 120.19(13) yes . . .
C1 C6 C7 109.77(12) yes . . .
C5 C6 C7 130.04(13) yes . . .
S1 C7 C6 133.35(11) yes 3_556 . .
S1 C7 C7 112.38(10) yes 3_556 . 3_556
C6 C7 C7 114.27(12) yes . . 3_556
C1 C2 H2 118.3(12) no . . .
C3 C2 H2 123.1(12) no . . .
C2 C3 H3 119.7(12) no . . .
C4 C3 H3 119.0(12) no . . .
C4 C5 H5 119.3(11) no . . .
C6 C5 H5 122.3(11) no . . .
O1 C8 H8A 112.6(12) no . . .
O1 C8 H8B 112.8(15) no . . .
O1 C8 H8C 103.7(16) no . . .
H8A C8 H8B 108(2) no . . .
H8A C8 H8C 109.7(19) no . . .
H8B C8 H8C 110(2) no . . .

loop_
_geom_bond_atom_site_label_1
_geom_bond_atom_site_label_2
_geom_bond_distance
_geom_bond_publ_flag
_geom_bond_site_symmetry_1
_geom_bond_site_symmetry_2
S1 C1 1.7515(15) yes . .
S1 C7 1.7315(15) yes . 3_556
O1 C4 1.3640(18) yes . .
O1 C8 1.416(3) yes . .
C1 C2 1.397(2) yes . .
C1 C6 1.4057(19) yes . .
C2 C3 1.372(3) yes . .
C3 C4 1.403(3) yes . .
C4 C5 1.381(2) yes . .
C5 C6 1.404(2) yes . .
C6 C7 1.4347(19) yes . .
C7 C7 1.3739(19) yes . 3_556
C2 H2 0.947(19) no . .
C3 H3 0.98(3) no . .
C5 H5 0.989(19) no . .
C8 H8A 0.97(3) no . .
C8 H8B 0.97(3) no . .
C8 H8C 0.90(3) no . .

loop_
_geom_contact_atom_site_label_1
_geom_contact_atom_site_label_2
_geom_contact_distance
_geom_contact_publ_flag
_geom_contact_site_symmetry_1
_geom_contact_site_symmetry_2
S1 C5 3.5315(18) no . 3_556
C1 C4 2.767(2) no . .
C2 C5 2.825(3) no . .
C3 C6 2.771(3) no . .
C5 C8 2.824(3) no . .
O1 O1 3.536(2) no . 3_666
O1 C2 3.381(3) no . 2_655
C2 O1 3.381(3) no . 2_645
C2 C2 3.498(3) no . 3_656
C3 C4 3.591(3) no . 4_554
C4 C3 3.591(3) no . 4_555
C4 C6 3.598(3) no . 4_554
C6 C4 3.598(3) no . 4_555
S1 H2 2.94(2) no . .
S1 H5 3.315(19) no . 3_556
O1 H5 2.654(19) no . .
O1 H3 2.47(2) no . .
C1 H5 3.343(19) no . .
C1 H3 3.27(3) no . .
C3 H5 3.311(19) no . .
C4 H8A 2.67(2) no . .
C4 H8B 2.68(3) no . .
C4 H8C 3.08(3) no . .
C4 H2 3.290(19) no . .
C5 H8A 2.81(2) no . .
C5 H8B 2.81(3) no . .
C5 H3 3.30(3) no . .
C6 H2 3.28(2) no . .
C7 H5 2.868(19) no . .
C8 H5 2.511(19) no . .
H8A H5 2.33(3) no . .
H8B H5 2.34(3) no . .
H8C H5 3.41(3) no . .
H2 H3 2.38(3) no . .
S1 H8A 3.18(3) no . 4_554
S1 H8B 3.50(3) no . 2_545
S1 H8B 3.55(3) no . 4_555
S1 H8C 3.18(3) no . 1_545
S1 H2 3.453(18) no . 3_656
S1 H3 3.42(3) no . 2_645
S1 H3 3.49(2) no . 3_656
O1 H8C 3.50(3) no . 3_666
O1 H2 2.49(2) no . 2_655
O1 H2 3.557(18) no . 4_555
C1 H8A 2.91(3) no . 4_554
C1 H8B 3.50(3) no . 2_545
C1 H2 3.221(18) no . 3_656
C2 H8A 2.94(2) no . 4_554
C2 H8C 3.48(3) no . 2_645
C2 H2 3.121(18) no . 3_656
C3 H8C 3.52(3) no . 2_645
C4 H2 3.523(19) no . 2_655
C4 H3 3.59(2) no . 4_555
C6 H8B 3.21(3) no . 2_545
C6 H8B 3.54(3) no . 4_555
C7 H8B 2.88(3) no . 2_545
C7 H8B 2.96(3) no . 4_555
C8 H2 3.23(2) no . 2_655
C8 H2 3.550(18) no . 4_555
C8 H5 3.137(19) no . 3_566
H8A S1 3.18(3) no . 4_555
H8A C1 2.91(3) no . 4_555
H8A C2 2.94(2) no . 4_555
H8A H8A 3.48(3) no . 3_566
H8A H8B 3.01(4) no . 3_566
H8A H2 2.93(3) no . 4_555
H8A H5 2.85(3) no . 3_566
H8A H3 3.49(3) no . 3_666
H8B S1 3.50(3) no . 2_555
H8B S1 3.55(3) no . 4_554
H8B C1 3.50(3) no . 2_555
H8B C6 3.21(3) no . 2_555
H8B C6 3.54(3) no . 4_554
H8B C7 2.88(3) no . 2_555
H8B C7 2.96(3) no . 4_554
H8B H8A 3.01(4) no . 3_566
H8B H8B 3.31(4) no . 3_566
H8B H5 2.74(4) no . 3_566
H8C S1 3.18(3) no . 1_565
H8C O1 3.50(3) no . 3_666
H8C C2 3.48(3) no . 2_655
H8C C3 3.52(3) no . 2_655
H8C H2 2.88(4) no . 2_655
H8C H5 3.27(4) no . 3_566
H8C H3 2.90(4) no . 2_655
H8C H3 3.20(3) no . 3_666
H2 S1 3.453(18) no . 3_656
H2 O1 2.49(2) no . 2_645
H2 O1 3.557(18) no . 4_554
H2 C1 3.221(18) no . 3_656
H2 C2 3.121(18) no . 3_656
H2 C4 3.523(19) no . 2_645
H2 C8 3.23(2) no . 2_645
H2 C8 3.550(18) no . 4_554
H2 H8A 2.93(3) no . 4_554
H2 H8C 2.88(4) no . 2_645
H2 H2 3.01(3) no . 3_656
H2 H3 3.06(3) no . 2_645
H5 C8 3.137(19) no . 3_566
H5 H8A 2.85(3) no . 3_566
H5 H8B 2.74(4) no . 3_566
H5 H8C 3.27(4) no . 3_566
H3 S1 3.42(3) no . 2_655
H3 S1 3.49(2) no . 3_656
H3 C4 3.59(2) no . 4_554
H3 H8A 3.49(3) no . 3_666
H3 H8C 2.90(4) no . 2_645
H3 H8C 3.20(3) no . 3_666
H3 H2 3.06(3) no . 2_655

loop_
_geom_torsion_atom_site_label_1
_geom_torsion_atom_site_label_2
_geom_torsion_atom_site_label_3
_geom_torsion_atom_site_label_4
_geom_torsion
_geom_torsion_publ_flag
_geom_torsion_site_symmetry_1
_geom_torsion_site_symmetry_2
_geom_torsion_site_symmetry_3
_geom_torsion_site_symmetry_4
C1 S1 C7 C6 -179.44(12) no . . 3_556 3_556
C1 S1 C7 C7 -0.35(9) no . . 3_556 .
C7 S1 C1 C2 -179.85(11) no 3_556 . . .
C7 S1 C1 C6 -0.11(9) no 3_556 . . .
C8 O1 C4 C3 -178.09(13) no . . . .
C8 O1 C4 C5 1.9(3) no . . . .
S1 C1 C2 C3 179.98(9) no . . . .
S1 C1 C6 C5 -179.82(8) no . . . .
S1 C1 C6 C7 0.52(13) no . . . .
C2 C1 C6 C5 -0.07(19) no . . . .
C2 C1 C6 C7 -179.73(12) no . . . .
C6 C1 C2 C3 0.3(2) no . . . .
C1 C2 C3 C4 -0.2(3) no . . . .
C2 C3 C4 O1 179.78(13) no . . . .
C2 C3 C4 C5 -0.2(3) no . . . .
O1 C4 C5 C6 -179.57(12) no . . . .
C3 C4 C5 C6 0.4(2) no . . . .
C4 C5 C6 C1 -0.25(18) no . . . .
C4 C5 C6 C7 179.34(12) no . . . .
C1 C6 C7 S1 -179.87(11) no . . . 3_556
C1 C6 C7 C7 -0.79(15) no . . . 3_556
C5 C6 C7 S1 0.5(3) no . . . 3_556
C5 C6 C7 C7 179.58(12) no . . . 3_556
S1 C7 C7 S1 180(92975) no 3_556 . 3_556 .
S1 C7 C7 C6 -0.73(14) no 3_556 . 3_556 3_556
C6 C7 C7 S1 0.73(15) no . . 3_556 .
C6 C7 C7 C6 180(101951) no . . 3_556 3_556
